data_4333716
loop_
_publ_author_name
'Volodymyr Vreshch'
'Brigitte Nohra'
'Christophe Lescop'
'R\'egis R\'eau'

_publ_section_title
;
 Synthesis of Small Tetranuclear Cu(I) Metallacycles Based on Bridging
 Pseudohalogenide Ions
;
_journal_name_full 'Inorganic Chemistry'
_journal_page_first 1496
_journal_page_last 1503
_journal_paper_doi 10.1021/ic3022535
_journal_volume 52
_journal_year 2013
_chemical_compound_source 'synthesis as described'
_chemical_formula_sum 'C104 H84 Cu4 F6 N14 P5'
_chemical_formula_weight 2052.86
_chemical_name_systematic
;
 ?
;
_space_group_IT_number 15
_symmetry_cell_setting monoclinic
_symmetry_Int_Tables_number 15
_symmetry_space_group_name_Hall '-C 2yc'
_symmetry_space_group_name_H-M 'C 1 2/c 1'
_atom_sites_solution_hydrogens geom
_atom_sites_solution_primary direct
_atom_sites_solution_secondary difmap
_audit_conform_dict_location ftp://ftp.iucr.org/pub/cif_core.dic
_audit_conform_dict_name cif_core.dic
_audit_conform_dict_version 2.3
_audit_creation_date 2011-05-10T17:31:15-00:00
_audit_creation_method 'WinGX routine CIF_UPDATE'
_cell_angle_alpha 90
_cell_angle_beta 100.474(3)
_cell_angle_gamma 90
_cell_formula_units_Z 4
_cell_length_a 25.039(2)
_cell_length_b 15.5308(12)
_cell_length_c 30.655(3)
_cell_measurement_reflns_used 7078
_cell_measurement_temperature 150(2)
_cell_measurement_theta_max 25.15
_cell_measurement_theta_min 2.32
_cell_measurement_wavelength 0.71073
_cell_volume 11722.4(17)
_computing_cell_refinement 'Bruker SMART (Bruker, 2002)'
_computing_data_collection 'Bruker SAINT (Bruker, 2002)'
_computing_data_reduction 'Bruker SAINT (Bruker, 2002)'
_computing_molecular_graphics 'Ortep-3 for Windows (Farrugia, 1997)'
_computing_publication_material 'WinGX publication routines (Farrugia, 1999)'
_computing_structure_refinement 'SHELXL-97 (Sheldrick, 1997)'
_computing_structure_solution 'SHELXS-86 (Sheldrick, 1986)'
_diffrn_ambient_temperature 150(2)
_diffrn_detector 'CCD plate'
_diffrn_measured_fraction_theta_full 0.967
_diffrn_measured_fraction_theta_max 0.967
_diffrn_measurement_device_type 'APEXII, Bruker-AXS'
_diffrn_measurement_method 'CCD rotation images, thick slices'
_diffrn_orient_matrix_type 'by SAINT Bruker-AXS'
_diffrn_orient_matrix_UB_11 0.87053E-2
_diffrn_orient_matrix_UB_12 0.224621E-1
_diffrn_orient_matrix_UB_13 -0.284689E-1
_diffrn_orient_matrix_UB_21 0.39669E-1
_diffrn_orient_matrix_UB_22 -0.44578E-2
_diffrn_orient_matrix_UB_23 0.125126E-1
_diffrn_orient_matrix_UB_31 0.3108E-3
_diffrn_orient_matrix_UB_32 -0.601782E-1
_diffrn_orient_matrix_UB_33 -0.115532E-1
_diffrn_radiation_monochromator graphite
_diffrn_radiation_probe x-ray
_diffrn_radiation_type MoK\a
_diffrn_radiation_wavelength 0.71069
_diffrn_reflns_av_R_equivalents 0.0464
_diffrn_reflns_av_unetI/netI 0.0764
_diffrn_reflns_limit_h_max 23
_diffrn_reflns_limit_h_min -31
_diffrn_reflns_limit_k_max 13
_diffrn_reflns_limit_k_min -19
_diffrn_reflns_limit_l_max 38
_diffrn_reflns_limit_l_min -38
_diffrn_reflns_number 31516
_diffrn_reflns_theta_full 26.37
_diffrn_reflns_theta_max 26.37
_diffrn_reflns_theta_min 4.09
_diffrn_source 'Enraf Nonius FR590'
_exptl_absorpt_coefficient_mu 0.839
_exptl_absorpt_correction_T_max 0.9043
_exptl_absorpt_correction_T_min 0.5911
_exptl_absorpt_correction_type multi-scan
_exptl_absorpt_process_details
;
  [Sheldrick, G.M. (2002). SADABS Bruker AXS Inc., Madison, Wisconsin, USA]
;
_exptl_crystal_colour red
_exptl_crystal_density_diffrn 1.163
_exptl_crystal_description plate
_exptl_crystal_F_000 4204
_exptl_crystal_size_max 0.7
_exptl_crystal_size_mid 0.4
_exptl_crystal_size_min 0.1
_platon_squeeze_details
;
;
_refine_diff_density_max 0.634
_refine_diff_density_min -0.542
_refine_diff_density_rms 0.08
_refine_ls_extinction_method none
_refine_ls_goodness_of_fit_ref 0.639
_refine_ls_hydrogen_treatment constr
_refine_ls_matrix_type full
_refine_ls_number_parameters 618
_refine_ls_number_reflns 11605
_refine_ls_number_restraints 29
_refine_ls_restrained_S_all 0.641
_refine_ls_R_factor_all 0.0822
_refine_ls_R_factor_gt 0.0519
_refine_ls_shift/su_max 0.001
_refine_ls_shift/su_mean 0
_refine_ls_structure_factor_coef Fsqd
_refine_ls_weighting_details 'calc w=1/[\s^2^(Fo^2^)+(0.2000P)^2^+0.0000P] where P=(Fo^2^+2Fc^2^)/3'
_refine_ls_weighting_scheme calc
_refine_ls_wR_factor_gt 0.1551
_refine_ls_wR_factor_ref 0.1826
_reflns_number_gt 7415
_reflns_number_total 11605
_reflns_threshold_expression >2sigma(I)
_cod_data_source_file ic3022535_si_002_2.cif
_cod_data_source_block compound7
_cod_original_cell_volume 11722.3(17)
_cod_original_sg_symbol_H-M 'C 2/c'
_cod_database_code 4333716

loop_
_symmetry_equiv_pos_as_xyz
'x, y, z'
'-x, y, -z+1/2'
'x+1/2, y+1/2, z'
'-x+1/2, y+1/2, -z+1/2'
'-x, -y, -z'
'x, -y, z-1/2'
'-x+1/2, -y+1/2, -z'
'x+1/2, -y+1/2, z-1/2'

loop_
_atom_site_label
_atom_site_type_symbol
_atom_site_fract_x
_atom_site_fract_y
_atom_site_fract_z
_atom_site_U_iso_or_equiv
_atom_site_adp_type
_atom_site_occupancy
_atom_site_symmetry_multiplicity
_atom_site_calc_flag
_atom_site_refinement_flags
_atom_site_disorder_assembly
_atom_site_disorder_group
C1 C 0.76409(16) 0.3560(3) 0.44018(11) 0.0308(8) Uani 1 1 d . A .
C2 C 0.70991(16) 0.3715(3) 0.43169(12) 0.0361(9) Uani 1 1 d . . .
C3 C 0.66526(18) 0.3042(3) 0.42137(14) 0.0498(12) Uani 1 1 d D A 1
H3A H 0.677 0.2578 0.4031 0.06 Uiso 1 1 calc R A 1
H3B H 0.6583 0.2784 0.4493 0.06 Uiso 1 1 calc R A 1
C4A C 0.6121(3) 0.3462(5) 0.3959(2) 0.051(2) Uani 0.7 1 d PDU A 1
H4A1 H 0.5824 0.3032 0.3915 0.061 Uiso 0.7 1 calc PR A 1
H4A2 H 0.6177 0.3658 0.3663 0.061 Uiso 0.7 1 calc PR A 1
C5A C 0.5964(3) 0.4218(5) 0.4217(3) 0.0515(18) Uani 0.7 1 d PDU A 1
H5A1 H 0.5974 0.4052 0.453 0.062 Uiso 0.7 1 calc PR A 1
H5A2 H 0.5592 0.4411 0.4089 0.062 Uiso 0.7 1 calc PR A 1
C6 C 0.63672(17) 0.4937(4) 0.41906(17) 0.0583(13) Uani 1 1 d D A 1
H6A H 0.63 0.5177 0.3886 0.07 Uiso 1 1 calc R A 1
H6B H 0.6307 0.5404 0.4396 0.07 Uiso 1 1 calc R A 1
C4B C 0.6084(5) 0.3327(10) 0.4172(7) 0.053(5) Uani 0.3 1 d PDU A 2
H4B1 H 0.5988 0.3383 0.447 0.064 Uiso 0.3 1 calc PR A 2
H4B2 H 0.5839 0.2896 0.4002 0.064 Uiso 0.3 1 calc PR A 2
C5B C 0.6015(7) 0.4172(10) 0.3940(6) 0.061(5) Uani 0.3 1 d PDU A 2
H5B1 H 0.5627 0.4337 0.3895 0.073 Uiso 0.3 1 calc PR A 2
H5B2 H 0.6113 0.4103 0.3643 0.073 Uiso 0.3 1 calc PR A 2
C7 C 0.69567(15) 0.4640(3) 0.43064(13) 0.0378(10) Uani 1 1 d . A .
C8 C 0.73976(15) 0.5172(3) 0.43841(12) 0.0355(9) Uani 1 1 d . . .
C9 C 0.74400(16) 0.6112(3) 0.43761(14) 0.0399(10) Uani 1 1 d . A .
C10 C 0.7018(2) 0.6708(4) 0.4414(2) 0.079(2) Uani 1 1 d . . .
H10 H 0.6666 0.6512 0.444 0.095 Uiso 1 1 calc R A .
C11 C 0.7135(2) 0.7586(4) 0.4411(2) 0.0753(18) Uani 1 1 d . A .
H11 H 0.686 0.7991 0.4441 0.09 Uiso 1 1 calc R . .
C12 C 0.7643(2) 0.7879(4) 0.4365(2) 0.0706(16) Uani 1 1 d . . .
H12 H 0.7723 0.8477 0.4366 0.085 Uiso 1 1 calc R A .
C13 C 0.8024(2) 0.7273(3) 0.43171(15) 0.0481(11) Uani 1 1 d . A .
H13 H 0.8372 0.7464 0.4277 0.058 Uiso 1 1 calc R . .
C14 C 0.79384(16) 0.2750(3) 0.43996(12) 0.0324(9) Uani 1 1 d . . .
C15 C 0.7770(2) 0.1961(3) 0.45335(13) 0.0436(11) Uani 1 1 d . A .
H15 H 0.7426 0.1909 0.4621 0.052 Uiso 1 1 calc R . .
C16 C 0.8099(2) 0.1253(3) 0.45392(16) 0.0549(13) Uani 1 1 d . . .
H16 H 0.7984 0.071 0.463 0.066 Uiso 1 1 calc R A .
C17 C 0.8602(2) 0.1332(3) 0.44108(17) 0.0574(13) Uani 1 1 d . A .
H17 H 0.8838 0.0854 0.441 0.069 Uiso 1 1 calc R . .
C18 C 0.87409(19) 0.2152(3) 0.42841(14) 0.0429(10) Uani 1 1 d . . .
H18 H 0.9082 0.2219 0.4194 0.051 Uiso 1 1 calc R A .
C19 C 0.82767(15) 0.4559(2) 0.50775(12) 0.0275(8) Uani 1 1 d . . .
C20 C 0.87460(17) 0.4111(3) 0.52401(14) 0.0421(10) Uani 1 1 d . A .
H20 H 0.8934 0.3825 0.5039 0.051 Uiso 1 1 calc R . .
C21 C 0.8947(2) 0.4070(3) 0.56891(15) 0.0527(12) Uani 1 1 d . . .
H21 H 0.926 0.3736 0.58 0.063 Uiso 1 1 calc R A .
C22 C 0.8679(2) 0.4534(3) 0.59782(14) 0.0573(14) Uani 1 1 d . A .
H22 H 0.8818 0.4526 0.6288 0.069 Uiso 1 1 calc R . .
C23 C 0.8230(2) 0.4985(3) 0.58231(13) 0.0551(13) Uani 1 1 d . . .
H23 H 0.8052 0.5296 0.6022 0.066 Uiso 1 1 calc R A .
C24 C 0.80219(19) 0.4998(3) 0.53663(13) 0.0424(10) Uani 1 1 d . A .
H24 H 0.7701 0.5315 0.5257 0.051 Uiso 1 1 calc R . .
C31 C 0.82078(14) 0.5390(2) 0.32155(11) 0.0250(8) Uani 1 1 d . . .
C32 C 0.76877(16) 0.5632(2) 0.30910(12) 0.0313(8) Uani 1 1 d . . .
C33 C 0.75152(18) 0.6553(3) 0.30183(15) 0.0427(10) Uani 1 1 d . . .
H33A H 0.7768 0.6852 0.2856 0.051 Uiso 1 1 calc R . .
H33B H 0.7537 0.684 0.3309 0.051 Uiso 1 1 calc R . .
C34 C 0.69391(18) 0.6630(3) 0.2757(2) 0.0623(15) Uani 1 1 d . . .
H34A H 0.682 0.7238 0.2756 0.075 Uiso 1 1 calc R . .
H34B H 0.6933 0.6453 0.2446 0.075 Uiso 1 1 calc R . .
C35 C 0.6554(2) 0.6078(3) 0.2955(2) 0.0591(14) Uani 1 1 d . . .
H35A H 0.618 0.618 0.2794 0.071 Uiso 1 1 calc R . .
H35B H 0.6569 0.6248 0.3268 0.071 Uiso 1 1 calc R . .
C36 C 0.66892(17) 0.5102(3) 0.29346(14) 0.0426(10) Uani 1 1 d . . .
H36A H 0.65 0.4784 0.3142 0.051 Uiso 1 1 calc R . .
H36B H 0.6552 0.4885 0.2631 0.051 Uiso 1 1 calc R . .
C37 C 0.72906(15) 0.4929(3) 0.30540(11) 0.0315(8) Uani 1 1 d . . .
C38 C 0.75248(14) 0.4141(2) 0.31369(11) 0.0260(8) Uani 1 1 d . . .
C39 C 0.73007(15) 0.3266(2) 0.31368(11) 0.0288(8) Uani 1 1 d . . .
C40 C 0.67486(16) 0.3051(3) 0.30111(13) 0.0355(9) Uani 1 1 d . . .
H40 H 0.649 0.3484 0.2903 0.043 Uiso 1 1 calc R . .
C41 C 0.65840(17) 0.2213(3) 0.30454(14) 0.0439(11) Uani 1 1 d . . .
H41 H 0.6212 0.2058 0.2968 0.053 Uiso 1 1 calc R . .
C42 C 0.6981(2) 0.1595(3) 0.31976(14) 0.0460(11) Uani 1 1 d . . .
H42 H 0.6885 0.1008 0.3226 0.055 Uiso 1 1 calc R . .
C43 C 0.75098(18) 0.1857(3) 0.33043(13) 0.0390(10) Uani 1 1 d . . .
H43 H 0.7779 0.1434 0.3402 0.047 Uiso 1 1 calc R . .
C44 C 0.86872(15) 0.5965(2) 0.33078(11) 0.0271(8) Uani 1 1 d . A .
C45 C 0.89094(17) 0.6322(3) 0.29753(13) 0.0372(9) Uani 1 1 d . . .
H45 H 0.8761 0.6196 0.2674 0.045 Uiso 1 1 calc R . .
C46 C 0.93579(18) 0.6877(3) 0.30792(14) 0.0460(11) Uani 1 1 d . . .
H46 H 0.9514 0.7142 0.2853 0.055 Uiso 1 1 calc R . .
C47 C 0.95622(18) 0.7024(3) 0.35193(15) 0.0476(11) Uani 1 1 d . . .
H47 H 0.9861 0.7404 0.3602 0.057 Uiso 1 1 calc R . .
C48 C 0.93346(16) 0.6619(3) 0.38397(13) 0.0401(10) Uani 1 1 d . A .
H48 H 0.9489 0.6716 0.4142 0.048 Uiso 1 1 calc R . .
C49 C 0.85889(15) 0.3808(2) 0.28867(11) 0.0288(8) Uani 1 1 d . . .
C50 C 0.89914(16) 0.3198(3) 0.29955(13) 0.0386(10) Uani 1 1 d . . .
H50 H 0.9083 0.3002 0.3293 0.046 Uiso 1 1 calc R . .
C51 C 0.92638(19) 0.2866(3) 0.26782(15) 0.0524(12) Uani 1 1 d . . .
H51 H 0.9538 0.2442 0.2757 0.063 Uiso 1 1 calc R . .
C52 C 0.91314(17) 0.3160(3) 0.22436(15) 0.0452(11) Uani 1 1 d . . .
H52 H 0.9318 0.2938 0.2024 0.054 Uiso 1 1 calc R . .
C54 C 0.84616(18) 0.4095(3) 0.24474(12) 0.0368(9) Uani 1 1 d . . .
H54 H 0.8186 0.4516 0.2367 0.044 Uiso 1 1 calc R . .
C60 C 1.04086(14) 0.3754(3) 0.44330(11) 0.0286(8) Uani 1 1 d . . .
C61 C 0.98568(16) 0.3906(2) 0.43038(11) 0.0299(8) Uani 1 1 d . . .
C62 C 1.06709(14) 0.3930(2) 0.48647(12) 0.0289(8) Uani 1 1 d . . .
C63 C 1.07077(16) 0.3402(3) 0.41204(13) 0.0421(10) Uani 1 1 d . . .
C153 C 0.8735(2) 0.3767(3) 0.21297(14) 0.0493(12) Uani 1 1 d . . .
H153 H 0.8648 0.3965 0.1832 0.059 Uiso 1 1 calc R . .
N1 N 0.84323(13) 0.2843(2) 0.42797(10) 0.0331(7) Uani 1 1 d . A .
N2 N 0.79290(13) 0.6409(2) 0.43243(10) 0.0333(7) Uani 1 1 d . . .
N3 N 0.89011(12) 0.60906(19) 0.37436(9) 0.0271(7) Uani 1 1 d . . .
N4 N 0.76689(13) 0.2662(2) 0.32792(10) 0.0332(7) Uani 1 1 d . . .
N5 N 0.93952(12) 0.4025(2) 0.41928(10) 0.0323(7) Uani 1 1 d . A .
N6 N 1.09284(16) 0.3132(4) 0.38644(13) 0.0690(14) Uani 1 1 d . . .
N7 N 1.08914(13) 0.4077(2) 0.52185(10) 0.0362(8) Uani 1 1 d . . .
F1 F 0.46720(14) 0.6783(2) 0.72053(12) 0.0858(10) Uani 1 1 d . . .
F2 F 0.45509(15) 0.6050(2) 0.78027(15) 0.0926(12) Uani 1 1 d . . .
F3 F 0.5347(2) 0.5359(3) 0.7815(2) 0.165(3) Uani 1 1 d . . .
P1 P 0.80217(4) 0.45620(6) 0.44770(3) 0.0245(2) Uani 1 1 d . A .
P2 P 0.82504(4) 0.42440(6) 0.33186(3) 0.0238(2) Uani 1 1 d . A .
P3 P 0.5 0.60425(11) 0.75 0.0517(5) Uani 1 2 d S . .
Cu1 Cu 0.860494(17) 0.40166(3) 0.403094(13) 0.02412(14) Uani 1 1 d . . .
Cu2 Cu 0.854739(18) 0.56101(3) 0.423780(13) 0.02633(14) Uani 1 1 d . . .

loop_
_atom_site_aniso_label
_atom_site_aniso_U_11
_atom_site_aniso_U_22
_atom_site_aniso_U_33
_atom_site_aniso_U_23
_atom_site_aniso_U_13
_atom_site_aniso_U_12
C1 0.032(2) 0.038(2) 0.0236(17) -0.0002(15) 0.0087(15) -0.0065(17)
C2 0.027(2) 0.056(3) 0.0243(17) -0.0072(17) 0.0045(15) -0.0161(19)
C3 0.036(2) 0.076(3) 0.038(2) -0.014(2) 0.0065(19) -0.026(2)
C4A 0.037(4) 0.068(5) 0.045(4) -0.002(4) 0.001(3) -0.020(3)
C5A 0.026(3) 0.072(5) 0.057(4) -0.004(4) 0.009(3) -0.011(3)
C6 0.024(2) 0.089(4) 0.059(3) 0.001(3) 0.001(2) -0.002(2)
C4B 0.031(7) 0.071(9) 0.060(8) -0.017(7) 0.014(7) -0.014(6)
C5B 0.045(8) 0.073(9) 0.061(8) -0.005(7) -0.001(7) -0.008(7)
C7 0.0163(18) 0.062(3) 0.034(2) -0.0041(19) 0.0040(16) -0.0023(18)
C8 0.024(2) 0.047(3) 0.0326(19) -0.0079(17) -0.0025(16) 0.0029(17)
C9 0.028(2) 0.047(3) 0.040(2) -0.0042(18) -0.0071(17) 0.0181(19)
C10 0.032(3) 0.065(4) 0.134(6) -0.026(4) -0.001(3) 0.020(3)
C11 0.054(3) 0.048(3) 0.121(5) -0.008(3) 0.007(3) 0.030(3)
C12 0.068(4) 0.047(3) 0.092(4) 0.002(3) 0.000(3) 0.010(3)
C13 0.061(3) 0.028(2) 0.054(3) 0.006(2) 0.008(2) 0.006(2)
C14 0.034(2) 0.037(2) 0.0246(17) -0.0079(15) 0.0012(16) -0.0099(17)
C15 0.060(3) 0.037(2) 0.034(2) 0.0002(18) 0.011(2) -0.019(2)
C16 0.081(4) 0.032(3) 0.050(3) 0.000(2) 0.008(3) -0.015(2)
C17 0.083(4) 0.031(3) 0.059(3) 0.004(2) 0.017(3) 0.003(2)
C18 0.049(3) 0.034(2) 0.046(2) 0.0078(19) 0.009(2) 0.013(2)
C19 0.0238(18) 0.029(2) 0.0284(17) 0.0006(15) 0.0027(15) -0.0081(15)
C20 0.033(2) 0.057(3) 0.032(2) 0.0016(19) -0.0042(18) 0.001(2)
C21 0.051(3) 0.059(3) 0.044(3) 0.013(2) -0.004(2) -0.007(2)
C22 0.078(4) 0.068(3) 0.024(2) -0.002(2) 0.003(2) -0.027(3)
C23 0.080(4) 0.058(3) 0.027(2) -0.009(2) 0.010(2) -0.008(3)
C24 0.047(3) 0.049(3) 0.0306(19) -0.0070(19) 0.0072(18) 0.001(2)
C31 0.0269(19) 0.0266(19) 0.0195(15) 0.0013(14) -0.0013(14) -0.0045(15)
C32 0.033(2) 0.032(2) 0.0267(17) 0.0000(15) -0.0009(16) 0.0006(16)
C33 0.046(3) 0.032(2) 0.047(2) 0.0097(19) 0.000(2) 0.0010(19)
C34 0.035(3) 0.059(3) 0.091(4) 0.030(3) 0.007(3) 0.009(2)
C35 0.041(3) 0.053(3) 0.087(4) 0.021(3) 0.020(3) 0.018(2)
C36 0.034(2) 0.047(3) 0.043(2) 0.007(2) -0.0029(18) 0.0045(19)
C37 0.0252(19) 0.044(2) 0.0243(17) 0.0059(16) 0.0007(15) -0.0011(17)
C38 0.0198(17) 0.035(2) 0.0203(15) -0.0012(14) -0.0045(14) -0.0053(15)
C39 0.0260(19) 0.034(2) 0.0231(16) -0.0024(15) -0.0040(14) -0.0054(16)
C40 0.029(2) 0.041(2) 0.0351(19) -0.0102(17) 0.0014(16) -0.0068(17)
C41 0.032(2) 0.049(3) 0.050(2) -0.019(2) 0.0051(19) -0.018(2)
C42 0.063(3) 0.037(2) 0.039(2) -0.0119(19) 0.012(2) -0.020(2)
C43 0.046(2) 0.031(2) 0.038(2) -0.0045(17) 0.0021(19) -0.0043(19)
C44 0.0252(18) 0.029(2) 0.0258(17) 0.0007(14) 0.0010(15) -0.0078(15)
C45 0.038(2) 0.042(2) 0.0295(19) 0.0062(17) 0.0012(17) -0.0094(19)
C46 0.048(3) 0.050(3) 0.042(2) 0.008(2) 0.013(2) -0.016(2)
C47 0.042(3) 0.047(3) 0.051(3) 0.008(2) -0.001(2) -0.022(2)
C48 0.032(2) 0.049(3) 0.035(2) -0.0002(18) -0.0046(17) -0.0104(19)
C49 0.0258(19) 0.033(2) 0.0252(17) -0.0050(15) -0.0009(15) -0.0086(16)
C50 0.032(2) 0.050(3) 0.0307(19) 0.0000(18) -0.0029(17) 0.0025(19)
C51 0.040(3) 0.067(3) 0.049(3) -0.018(2) 0.003(2) 0.007(2)
C52 0.033(2) 0.061(3) 0.045(2) -0.013(2) 0.0165(19) -0.008(2)
C54 0.049(3) 0.033(2) 0.0265(18) 0.0005(16) 0.0021(18) -0.0048(18)
C60 0.0226(18) 0.042(2) 0.0198(16) -0.0040(15) 0.0011(14) -0.0064(16)
C61 0.039(2) 0.028(2) 0.0214(16) -0.0011(14) 0.0023(16) -0.0058(17)
C62 0.0215(18) 0.038(2) 0.0270(18) 0.0005(15) 0.0046(15) -0.0059(16)
C63 0.024(2) 0.070(3) 0.031(2) -0.006(2) 0.0004(17) 0.000(2)
C153 0.064(3) 0.054(3) 0.030(2) -0.0023(19) 0.008(2) -0.011(2)
N1 0.0374(19) 0.0322(18) 0.0283(15) 0.0000(13) 0.0023(14) -0.0004(15)
N2 0.0293(17) 0.0348(19) 0.0347(17) 0.0036(14) 0.0025(14) 0.0050(14)
N3 0.0244(16) 0.0295(17) 0.0268(15) -0.0006(12) 0.0030(13) -0.0065(13)
N4 0.0349(18) 0.038(2) 0.0256(15) -0.0028(13) 0.0018(13) -0.0069(15)
N5 0.0201(16) 0.047(2) 0.0290(16) -0.0055(14) 0.0017(13) -0.0006(14)
N6 0.040(2) 0.126(4) 0.042(2) -0.018(2) 0.0100(19) 0.017(3)
N7 0.0310(18) 0.045(2) 0.0307(17) -0.0066(15) 0.0003(14) -0.0044(15)
F1 0.063(2) 0.102(3) 0.089(2) 0.020(2) 0.0057(18) 0.0146(19)
F2 0.080(2) 0.072(2) 0.144(4) 0.020(2) 0.070(3) 0.0109(18)
F3 0.109(3) 0.128(4) 0.284(7) 0.119(4) 0.109(4) 0.074(3)
P1 0.0184(4) 0.0318(5) 0.0226(4) -0.0012(4) 0.0018(3) -0.0006(4)
P2 0.0220(5) 0.0264(5) 0.0213(4) 0.0005(3) -0.0005(4) -0.0029(4)
P3 0.0354(9) 0.0398(10) 0.0849(13) 0 0.0244(9) 0
Cu1 0.0200(2) 0.0293(3) 0.0219(2) 0.00099(17) 0.00068(17) 0.00100(17)
Cu2 0.0243(2) 0.0301(3) 0.0234(2) -0.00065(17) 0.00124(18) -0.00301(18)

loop_
_atom_type_symbol
_atom_type_description
_atom_type_scat_dispersion_real
_atom_type_scat_dispersion_imag
_atom_type_scat_source
C C 0.0033 0.0016 'International Tables Vol C Tables 4.2.6.8 and 6.1.1.4'
H H 0 0 'International Tables Vol C Tables 4.2.6.8 and 6.1.1.4'
N N 0.0061 0.0033 'International Tables Vol C Tables 4.2.6.8 and 6.1.1.4'
F F 0.0171 0.0103 'International Tables Vol C Tables 4.2.6.8 and 6.1.1.4'
P P 0.1023 0.0942 'International Tables Vol C Tables 4.2.6.8 and 6.1.1.4'
Cl Cl 0.1484 0.1585 'International Tables Vol C Tables 4.2.6.8 and 6.1.1.4'
Cu Cu 0.3201 1.2651 'International Tables Vol C Tables 4.2.6.8 and 6.1.1.4'

loop_
_geom_angle_atom_site_label_1
_geom_angle_atom_site_label_2
_geom_angle_atom_site_label_3
_geom_angle
_geom_angle_site_symmetry_1
_geom_angle_site_symmetry_3
C2 C1 C14 130.1(4) . .
C2 C1 P1 110.9(3) . .
C14 C1 P1 118.8(3) . .
C1 C2 C3 126.2(4) . .
C1 C2 C7 113.9(3) . .
C3 C2 C7 119.8(4) . .
C4A C3 C2 110.2(5) . .
C4A C3 H3A 109.6 . .
C2 C3 H3A 109.6 . .
C4A C3 H3B 109.6 . .
C2 C3 H3B 109.6 . .
H3A C3 H3B 108.1 . .
C3 C4A C5A 110.0(5) . .
C3 C4A H4A1 109.7 . .
C5A C4A H4A1 109.7 . .
C3 C4A H4A2 109.7 . .
C5A C4A H4A2 109.7 . .
H4A1 C4A H4A2 108.2 . .
C4A C5A C6 107.9(6) . .
C4A C5A H5A1 110.1 . .
C6 C5A H5A1 110.1 . .
C4A C5A H5A2 110.1 . .
C6 C5A H5A2 110.1 . .
H5A1 C5A H5A2 108.4 . .
C7 C6 C5A 112.9(5) . .
C7 C6 H6A 109 . .
C5A C6 H6A 109 . .
C7 C6 H6B 109 . .
C5A C6 H6B 109 . .
H6A C6 H6B 107.8 . .
C5B C4B H4B1 109.8 . .
C5B C4B H4B2 109.8 . .
H4B1 C4B H4B2 108.2 . .
C4B C5B H5B1 108.5 . .
C4B C5B H5B2 108.5 . .
H5B1 C5B H5B2 107.5 . .
C8 C7 C6 125.1(4) . .
C8 C7 C2 113.6(3) . .
C6 C7 C2 121.2(4) . .
C7 C8 C9 131.3(4) . .
C7 C8 P1 111.1(3) . .
C9 C8 P1 117.5(3) . .
N2 C9 C8 114.5(3) . .
N2 C9 C10 119.4(4) . .
C8 C9 C10 126.1(4) . .
C9 C10 C11 118.3(5) . .
C9 C10 H10 120.8 . .
C11 C10 H10 120.8 . .
C12 C11 C10 121.5(5) . .
C12 C11 H11 119.3 . .
C10 C11 H11 119.3 . .
C11 C12 C13 117.2(5) . .
C11 C12 H12 121.4 . .
C13 C12 H12 121.4 . .
N2 C13 C12 123.3(5) . .
N2 C13 H13 118.4 . .
C12 C13 H13 118.4 . .
N1 C14 C15 121.1(4) . .
N1 C14 C1 113.5(3) . .
C15 C14 C1 125.3(4) . .
C14 C15 C16 119.9(5) . .
C14 C15 H15 120 . .
C16 C15 H15 120 . .
C15 C16 C17 119.8(4) . .
C15 C16 H16 120.1 . .
C17 C16 H16 120.1 . .
C18 C17 C16 116.4(5) . .
C18 C17 H17 121.8 . .
C16 C17 H17 121.8 . .
N1 C18 C17 124.7(5) . .
N1 C18 H18 117.6 . .
C17 C18 H18 117.6 . .
C24 C19 C20 119.1(4) . .
C24 C19 P1 122.1(3) . .
C20 C19 P1 118.8(3) . .
C19 C20 C21 121.1(4) . .
C19 C20 H20 119.5 . .
C21 C20 H20 119.5 . .
C20 C21 C22 118.5(5) . .
C20 C21 H21 120.7 . .
C22 C21 H21 120.7 . .
C23 C22 C21 120.8(4) . .
C23 C22 H22 119.6 . .
C21 C22 H22 119.6 . .
C22 C23 C24 119.9(5) . .
C22 C23 H23 120 . .
C24 C23 H23 120 . .
C19 C24 C23 120.5(4) . .
C19 C24 H24 119.7 . .
C23 C24 H24 119.7 . .
C32 C31 C44 126.6(3) . .
C32 C31 P2 110.4(3) . .
C44 C31 P2 122.7(3) . .
C31 C32 C33 123.2(4) . .
C31 C32 C37 115.0(3) . .
C33 C32 C37 121.7(3) . .
C32 C33 C34 111.9(4) . .
C32 C33 H33A 109.2 . .
C34 C33 H33A 109.2 . .
C32 C33 H33B 109.2 . .
C34 C33 H33B 109.2 . .
H33A C33 H33B 107.9 . .
C35 C34 C33 111.1(4) . .
C35 C34 H34A 109.4 . .
C33 C34 H34A 109.4 . .
C35 C34 H34B 109.4 . .
C33 C34 H34B 109.4 . .
H34A C34 H34B 108 . .
C34 C35 C36 112.4(4) . .
C34 C35 H35A 109.1 . .
C36 C35 H35A 109.1 . .
C34 C35 H35B 109.1 . .
C36 C35 H35B 109.1 . .
H35A C35 H35B 107.9 . .
C37 C36 C35 112.2(4) . .
C37 C36 H36A 109.2 . .
C35 C36 H36A 109.2 . .
C37 C36 H36B 109.2 . .
C35 C36 H36B 109.2 . .
H36A C36 H36B 107.9 . .
C38 C37 C36 125.7(4) . .
C38 C37 C32 113.1(3) . .
C36 C37 C32 121.3(4) . .
C37 C38 C39 132.8(3) . .
C37 C38 P2 110.7(3) . .
C39 C38 P2 116.3(3) . .
N4 C39 C40 120.7(4) . .
N4 C39 C38 114.2(3) . .
C40 C39 C38 125.1(3) . .
C41 C40 C39 119.8(4) . .
C41 C40 H40 120.1 . .
C39 C40 H40 120.1 . .
C40 C41 C42 118.1(4) . .
C40 C41 H41 121 . .
C42 C41 H41 121 . .
C43 C42 C41 118.3(4) . .
C43 C42 H42 120.9 . .
C41 C42 H42 120.9 . .
N4 C43 C42 123.9(4) . .
N4 C43 H43 118 . .
C42 C43 H43 118 . .
C45 C44 N3 122.3(3) . .
C45 C44 C31 121.9(3) . .
N3 C44 C31 115.8(3) . .
C44 C45 C46 119.9(4) . .
C44 C45 H45 120.1 . .
C46 C45 H45 120.1 . .
C47 C46 C45 117.6(4) . .
C47 C46 H46 121.2 . .
C45 C46 H46 121.2 . .
C46 C47 C48 119.9(4) . .
C46 C47 H47 120.1 . .
C48 C47 H47 120.1 . .
N3 C48 C47 122.9(4) . .
N3 C48 H48 118.5 . .
C47 C48 H48 118.5 . .
C50 C49 C54 118.7(4) . .
C50 C49 P2 119.6(3) . .
C54 C49 P2 121.6(3) . .
C49 C50 C51 121.1(4) . .
C49 C50 H50 119.4 . .
C51 C50 H50 119.4 . .
C50 C51 C52 119.2(4) . .
C50 C51 H51 120.4 . .
C52 C51 H51 120.4 . .
C153 C52 C51 120.5(4) . .
C153 C52 H52 119.8 . .
C51 C52 H52 119.8 . .
C153 C54 C49 120.3(4) . .
C153 C54 H54 119.9 . .
C49 C54 H54 119.9 . .
C61 C60 C62 120.7(3) . .
C61 C60 C63 119.4(3) . .
C62 C60 C63 119.9(3) . .
N5 C61 C60 179.2(4) . .
N7 C62 C60 179.3(4) . .
N6 C63 C60 177.7(4) . .
C52 C153 C54 120.2(4) . .
C52 C153 H153 119.9 . .
C54 C153 H153 119.9 . .
C18 N1 C14 118.1(4) . .
C18 N1 Cu1 124.3(3) . .
C14 N1 Cu1 117.2(3) . .
C9 N2 C13 120.3(4) . .
C9 N2 Cu2 122.4(3) . .
C13 N2 Cu2 117.3(3) . .
C44 N3 C48 117.3(3) . .
C44 N3 Cu2 122.2(2) . .
C48 N3 Cu2 120.2(2) . .
C43 N4 C39 119.3(3) . .
C61 N5 Cu1 170.1(3) . .
C62 N7 Cu2 164.7(3) . 5_766
C1 P1 C8 90.56(19) . .
C1 P1 C19 101.77(16) . .
C8 P1 C19 107.04(17) . .
C1 P1 Cu2 152.19(12) . .
C8 P1 Cu2 96.19(14) . .
C19 P1 Cu2 101.95(12) . .
C1 P1 Cu1 89.13(12) . .
C8 P1 Cu1 135.56(13) . .
C19 P1 Cu1 116.49(13) . .
Cu2 P1 Cu1 67.29(3) . .
C31 P2 C38 90.51(17) . .
C31 P2 C49 105.00(17) . .
C38 P2 C49 108.45(16) . .
C31 P2 Cu1 109.11(11) . .
C38 P2 Cu1 119.11(12) . .
C49 P2 Cu1 119.74(12) . .
F2 P3 F2 179.1(3) 2_656 .
F2 P3 F3 90.9(2) 2_656 2_656
F2 P3 F3 89.7(2) . 2_656
F2 P3 F3 89.7(2) 2_656 .
F2 P3 F3 90.9(2) . .
F3 P3 F3 95.9(5) 2_656 .
F2 P3 F1 88.8(2) 2_656 2_656
F2 P3 F1 90.6(2) . 2_656
F3 P3 F1 175.9(3) 2_656 2_656
F3 P3 F1 88.2(3) . 2_656
F2 P3 F1 90.6(2) 2_656 .
F2 P3 F1 88.80(19) . .
F3 P3 F1 88.2(3) 2_656 .
F3 P3 F1 175.9(3) . .
F1 P3 F1 87.7(3) 2_656 .
N5 Cu1 N1 100.60(14) . .
N5 Cu1 P2 116.91(10) . .
N1 Cu1 P2 115.53(9) . .
N5 Cu1 P1 124.23(9) . .
N1 Cu1 P1 84.73(10) . .
P2 Cu1 P1 109.64(4) . .
N5 Cu1 Cu2 91.75(10) . .
N1 Cu1 Cu2 137.74(9) . .
P2 Cu1 Cu2 93.38(3) . .
P1 Cu1 Cu2 55.65(3) . .
N2 Cu2 N3 108.54(13) . .
N2 Cu2 N7 100.13(13) . 5_766
N3 Cu2 N7 101.16(13) . 5_766
N2 Cu2 P1 84.08(10) . .
N3 Cu2 P1 148.42(9) . .
N7 Cu2 P1 104.97(10) 5_766 .
N2 Cu2 Cu1 134.22(10) . .
N3 Cu2 Cu1 96.80(9) . .
N7 Cu2 Cu1 111.81(10) 5_766 .
P1 Cu2 Cu1 57.06(3) . .

loop_
_geom_bond_atom_site_label_1
_geom_bond_atom_site_label_2
_geom_bond_distance
_geom_bond_site_symmetry_2
C1 C2 1.356(5) .
C1 C14 1.463(6) .
C1 P1 1.817(4) .
C2 C3 1.521(5) .
C2 C7 1.478(6) .
C3 C4A 1.560(8) .
C3 H3A 0.99 .
C3 H3B 0.99 .
C4A C5A 1.507(9) .
C4A H4A1 0.99 .
C4A H4A2 0.99 .
C5A C6 1.517(8) .
C5A H5A1 0.99 .
C5A H5A2 0.99 .
C6 C7 1.526(6) .
C6 H6A 0.99 .
C6 H6B 0.99 .
C4B C5B 1.488(16) .
C4B H4B1 0.99 .
C4B H4B2 0.99 .
C5B H5B1 0.99 .
C5B H5B2 0.99 .
C7 C8 1.365(6) .
C8 C9 1.464(6) .
C8 P1 1.805(4) .
C9 N2 1.345(5) .
C9 C10 1.425(6) .
C10 C11 1.395(8) .
C10 H10 0.95 .
C11 C12 1.381(8) .
C11 H11 0.95 .
C12 C13 1.367(7) .
C12 H12 0.95 .
C13 N2 1.364(5) .
C13 H13 0.95 .
C14 N1 1.360(5) .
C14 C15 1.382(6) .
C15 C16 1.374(7) .
C15 H15 0.95 .
C16 C17 1.391(7) .
C16 H16 0.95 .
C17 C18 1.394(6) .
C17 H17 0.95 .
C18 N1 1.320(5) .
C18 H18 0.95 .
C19 C24 1.364(6) .
C19 C20 1.379(6) .
C19 P1 1.835(4) .
C20 C21 1.378(6) .
C20 H20 0.95 .
C21 C22 1.404(7) .
C21 H21 0.95 .
C22 C23 1.336(7) .
C22 H22 0.95 .
C23 C24 1.402(6) .
C23 H23 0.95 .
C24 H24 0.95 .
C31 C32 1.342(5) .
C31 C44 1.481(5) .
C31 P2 1.808(4) .
C32 C33 1.498(5) .
C32 C37 1.467(5) .
C33 C34 1.522(6) .
C33 H33A 0.99 .
C33 H33B 0.99 .
C34 C35 1.497(7) .
C34 H34A 0.99 .
C34 H34B 0.99 .
C35 C36 1.557(6) .
C35 H35A 0.99 .
C35 H35B 0.99 .
C36 C37 1.508(5) .
C36 H36A 0.99 .
C36 H36B 0.99 .
C37 C38 1.360(5) .
C38 C39 1.470(5) .
C38 P2 1.808(3) .
C39 N4 1.332(5) .
C39 C40 1.406(5) .
C40 C41 1.375(6) .
C40 H40 0.95 .
C41 C42 1.399(7) .
C41 H41 0.95 .
C42 C43 1.367(6) .
C42 H42 0.95 .
C43 N4 1.319(5) .
C43 H43 0.95 .
C44 C45 1.365(5) .
C44 N3 1.360(4) .
C45 C46 1.406(6) .
C45 H45 0.95 .
C46 C47 1.372(6) .
C46 H46 0.95 .
C47 C48 1.374(6) .
C47 H47 0.95 .
C48 N3 1.350(5) .
C48 H48 0.95 .
C49 C50 1.379(5) .
C49 C54 1.399(5) .
C49 P2 1.827(4) .
C50 C51 1.385(6) .
C50 H50 0.95 .
C51 C52 1.391(6) .
C51 H51 0.95 .
C52 C153 1.367(7) .
C52 H52 0.95 .
C54 C153 1.386(6) .
C54 H54 0.95 .
C60 C61 1.387(5) .
C60 C62 1.393(5) .
C60 C63 1.427(6) .
C61 N5 1.159(5) .
C62 N7 1.147(5) .
C63 N6 1.120(5) .
C153 H153 0.95 .
N1 Cu1 2.052(3) .
N2 Cu2 2.039(3) .
N3 Cu2 2.031(3) .
N5 Cu1 1.951(3) .
N7 Cu2 2.034(3) 5_766
F1 P3 1.594(4) .
F2 P3 1.583(3) .
F3 P3 1.584(4) .
P1 Cu2 2.2959(10) .
P1 Cu1 2.3338(10) .
P2 Cu1 2.2307(9) .
P3 F2 1.583(3) 2_656
P3 F3 1.584(4) 2_656
P3 F1 1.594(4) 2_656
Cu1 Cu2 2.5653(6) .
Cu2 N7 2.034(3) 5_766

loop_
_geom_torsion_atom_site_label_1
_geom_torsion_atom_site_label_2
_geom_torsion_atom_site_label_3
_geom_torsion_atom_site_label_4
_geom_torsion
_geom_torsion_site_symmetry_4
C14 C1 C2 C3 2.9(6) .
P1 C1 C2 C3 176.9(3) .
C14 C1 C2 C7 -173.8(4) .
P1 C1 C2 C7 0.1(4) .
C1 C2 C3 C4A -157.6(5) .
C7 C2 C3 C4A 19.0(6) .
C2 C3 C4A C5A -54.6(7) .
C3 C4A C5A C6 71.4(8) .
C4A C5A C6 C7 -49.8(7) .
C5A C6 C7 C8 -168.1(5) .
C5A C6 C7 C2 15.8(6) .
C1 C2 C7 C8 0.0(5) .
C3 C2 C7 C8 -177.0(3) .
C1 C2 C7 C6 176.6(4) .
C3 C2 C7 C6 -0.4(6) .
C6 C7 C8 C9 -0.8(7) .
C2 C7 C8 C9 175.6(4) .
C6 C7 C8 P1 -176.6(3) .
C2 C7 C8 P1 -0.1(4) .
C7 C8 C9 N2 -159.1(4) .
P1 C8 C9 N2 16.5(5) .
C7 C8 C9 C10 20.4(8) .
P1 C8 C9 C10 -164.0(4) .
N2 C9 C10 C11 -2.2(8) .
C8 C9 C10 C11 178.4(5) .
C9 C10 C11 C12 1.1(10) .
C10 C11 C12 C13 0.8(10) .
C11 C12 C13 N2 -1.7(8) .
C2 C1 C14 N1 148.7(4) .
P1 C1 C14 N1 -24.8(4) .
C2 C1 C14 C15 -35.7(6) .
P1 C1 C14 C15 150.8(3) .
N1 C14 C15 C16 -1.2(6) .
C1 C14 C15 C16 -176.4(4) .
C14 C15 C16 C17 0.1(7) .
C15 C16 C17 C18 0.3(7) .
C16 C17 C18 N1 0.2(7) .
C24 C19 C20 C21 2.8(7) .
P1 C19 C20 C21 -178.4(4) .
C19 C20 C21 C22 -3.2(7) .
C20 C21 C22 C23 1.8(7) .
C21 C22 C23 C24 0.1(8) .
C20 C19 C24 C23 -0.8(6) .
P1 C19 C24 C23 -179.7(3) .
C22 C23 C24 C19 -0.6(7) .
C44 C31 C32 C33 1.1(6) .
P2 C31 C32 C33 174.7(3) .
C44 C31 C32 C37 -175.6(3) .
P2 C31 C32 C37 -2.0(4) .
C31 C32 C33 C34 163.7(4) .
C37 C32 C33 C34 -19.8(6) .
C32 C33 C34 C35 50.4(6) .
C33 C34 C35 C36 -63.5(6) .
C34 C35 C36 C37 42.4(6) .
C35 C36 C37 C38 168.5(4) .
C35 C36 C37 C32 -11.6(5) .
C31 C32 C37 C38 -2.5(5) .
C33 C32 C37 C38 -179.2(3) .
C31 C32 C37 C36 177.6(3) .
C33 C32 C37 C36 0.9(5) .
C36 C37 C38 C39 0.5(6) .
C32 C37 C38 C39 -179.4(4) .
C36 C37 C38 P2 -174.5(3) .
C32 C37 C38 P2 5.6(4) .
C37 C38 C39 N4 -173.8(4) .
P2 C38 C39 N4 0.9(4) .
C37 C38 C39 C40 4.7(6) .
P2 C38 C39 C40 179.5(3) .
N4 C39 C40 C41 1.6(6) .
C38 C39 C40 C41 -176.8(4) .
C39 C40 C41 C42 -1.4(6) .
C40 C41 C42 C43 0.1(6) .
C41 C42 C43 N4 1.1(6) .
C32 C31 C44 C45 -78.5(5) .
P2 C31 C44 C45 108.5(4) .
C32 C31 C44 N3 103.4(4) .
P2 C31 C44 N3 -69.5(4) .
N3 C44 C45 C46 -3.4(6) .
C31 C44 C45 C46 178.7(4) .
C44 C45 C46 C47 1.3(7) .
C45 C46 C47 C48 1.2(7) .
C46 C47 C48 N3 -1.9(7) .
C54 C49 C50 C51 -0.6(6) .
P2 C49 C50 C51 -178.7(3) .
C49 C50 C51 C52 0.6(7) .
C50 C51 C52 C153 -0.3(7) .
C50 C49 C54 C153 0.2(6) .
P2 C49 C54 C153 178.3(3) .
C51 C52 C153 C54 0.0(7) .
C49 C54 C153 C52 0.1(7) .
C17 C18 N1 C14 -1.2(6) .
C17 C18 N1 Cu1 -173.3(4) .
C15 C14 N1 C18 1.7(5) .
C1 C14 N1 C18 177.4(3) .
C15 C14 N1 Cu1 174.3(3) .
C1 C14 N1 Cu1 -9.9(4) .
C8 C9 N2 C13 -179.2(3) .
C10 C9 N2 C13 1.3(6) .
C8 C9 N2 Cu2 2.5(5) .
C10 C9 N2 Cu2 -177.0(4) .
C12 C13 N2 C9 0.6(7) .
C12 C13 N2 Cu2 179.1(4) .
C45 C44 N3 C48 2.8(6) .
C31 C44 N3 C48 -179.2(3) .
C45 C44 N3 Cu2 176.7(3) .
C31 C44 N3 Cu2 -5.3(5) .
C47 C48 N3 C44 -0.1(6) .
C47 C48 N3 Cu2 -174.2(4) .
C42 C43 N4 C39 -0.9(6) .
C40 C39 N4 C43 -0.5(5) .
C38 C39 N4 C43 178.1(3) .
C2 C1 P1 C8 -0.1(3) .
C14 C1 P1 C8 174.6(3) .
C2 C1 P1 C19 107.4(3) .
C14 C1 P1 C19 -77.9(3) .
C2 C1 P1 Cu2 -104.6(3) .
C14 C1 P1 Cu2 70.1(4) .
C2 C1 P1 Cu1 -135.7(3) .
C14 C1 P1 Cu1 39.0(3) .
C7 C8 P1 C1 0.1(3) .
C9 C8 P1 C1 -176.3(3) .
C7 C8 P1 C19 -102.4(3) .
C9 C8 P1 C19 81.2(3) .
C7 C8 P1 Cu2 153.1(3) .
C9 C8 P1 Cu2 -23.3(3) .
C7 C8 P1 Cu1 89.5(3) .
C9 C8 P1 Cu1 -86.9(3) .
C24 C19 P1 C1 -97.3(4) .
C20 C19 P1 C1 83.9(3) .
C24 C19 P1 C8 -3.0(4) .
C20 C19 P1 C8 178.1(3) .
C24 C19 P1 Cu2 97.4(3) .
C20 C19 P1 Cu2 -81.5(3) .
C24 C19 P1 Cu1 167.8(3) .
C20 C19 P1 Cu1 -11.1(4) .
C32 C31 P2 C38 4.2(3) .
C44 C31 P2 C38 178.2(3) .
C32 C31 P2 C49 113.5(3) .
C44 C31 P2 C49 -72.5(3) .
C32 C31 P2 Cu1 -116.9(2) .
C44 C31 P2 Cu1 57.0(3) .
C37 C38 P2 C31 -5.6(3) .
C39 C38 P2 C31 178.5(3) .
C37 C38 P2 C49 -111.6(3) .
C39 C38 P2 C49 72.5(3) .
C37 C38 P2 Cu1 106.7(2) .
C39 C38 P2 Cu1 -69.2(3) .
C50 C49 P2 C31 136.4(3) .
C54 C49 P2 C31 -41.7(3) .
C50 C49 P2 C38 -127.9(3) .
C54 C49 P2 C38 54.0(4) .
C50 C49 P2 Cu1 13.5(4) .
C54 C49 P2 Cu1 -164.6(3) .
C18 N1 Cu1 N5 -35.0(3) .
C14 N1 Cu1 N5 152.9(3) .
C18 N1 Cu1 P2 91.9(3) .
C14 N1 Cu1 P2 -80.3(3) .
C18 N1 Cu1 P1 -158.9(3) .
C14 N1 Cu1 P1 29.0(2) .
C18 N1 Cu1 Cu2 -139.6(3) .
C14 N1 Cu1 Cu2 48.3(3) .
C31 P2 Cu1 N5 -84.16(17) .
C38 P2 Cu1 N5 174.08(18) .
C49 P2 Cu1 N5 36.73(18) .
C31 P2 Cu1 N1 157.72(17) .
C38 P2 Cu1 N1 55.97(18) .
C49 P2 Cu1 N1 -81.38(18) .
C31 P2 Cu1 P1 64.14(14) .
C38 P2 Cu1 P1 -37.61(15) .
C49 P2 Cu1 P1 -174.96(14) .
C31 P2 Cu1 Cu2 9.52(13) .
C38 P2 Cu1 Cu2 -92.23(14) .
C49 P2 Cu1 Cu2 130.42(14) .
C1 P1 Cu1 N5 -129.99(17) .
C8 P1 Cu1 N5 140.1(2) .
C19 P1 Cu1 N5 -27.26(18) .
Cu2 P1 Cu1 N5 65.15(12) .
C1 P1 Cu1 N1 -30.73(15) .
C8 P1 Cu1 N1 -120.6(2) .
C19 P1 Cu1 N1 72.00(16) .
Cu2 P1 Cu1 N1 164.41(9) .
C1 P1 Cu1 P2 84.53(12) .
C8 P1 Cu1 P2 -5.4(2) .
C19 P1 Cu1 P2 -172.75(13) .
Cu2 P1 Cu1 P2 -80.33(4) .
C1 P1 Cu1 Cu2 164.86(12) .
C8 P1 Cu1 Cu2 74.9(2) .
C19 P1 Cu1 Cu2 -92.41(13) .
C9 N2 Cu2 N3 135.8(3) .
C13 N2 Cu2 N3 -42.6(3) .
C9 N2 Cu2 N7 -118.7(3) 5_766
C13 N2 Cu2 N7 62.9(3) 5_766
C9 N2 Cu2 P1 -14.5(3) .
C13 N2 Cu2 P1 167.1(3) .
C9 N2 Cu2 Cu1 15.8(4) .
C13 N2 Cu2 Cu1 -162.6(2) .
C44 N3 Cu2 N2 -80.9(3) .
C48 N3 Cu2 N2 92.9(3) .
C44 N3 Cu2 N7 174.3(3) 5_766
C48 N3 Cu2 N7 -11.9(3) 5_766
C44 N3 Cu2 P1 28.8(4) .
C48 N3 Cu2 P1 -157.4(2) .
C44 N3 Cu2 Cu1 60.4(3) .
C48 N3 Cu2 Cu1 -125.8(3) .
C1 P1 Cu2 N2 120.5(3) .
C8 P1 Cu2 N2 17.36(15) .
C19 P1 Cu2 N2 -91.56(15) .
Cu1 P1 Cu2 N2 154.51(9) .
C1 P1 Cu2 N3 4.3(3) .
C8 P1 Cu2 N3 -98.8(2) .
C19 P1 Cu2 N3 152.2(2) .
Cu1 P1 Cu2 N3 38.30(17) .
C1 P1 Cu2 N7 -140.6(3) 5_766
C8 P1 Cu2 N7 116.30(16) 5_766
C19 P1 Cu2 N7 7.38(16) 5_766
Cu1 P1 Cu2 N7 -106.56(10) 5_766
C1 P1 Cu2 Cu1 -34.0(3) .
C8 P1 Cu2 Cu1 -137.15(13) .
C19 P1 Cu2 Cu1 113.94(13) .
N5 Cu1 Cu2 N2 -168.03(16) .
N1 Cu1 Cu2 N2 -60.13(18) .
P2 Cu1 Cu2 N2 74.87(13) .
P1 Cu1 Cu2 N2 -36.68(13) .
N5 Cu1 Cu2 N3 67.72(12) .
N1 Cu1 Cu2 N3 175.63(16) .
P2 Cu1 Cu2 N3 -49.37(9) .
P1 Cu1 Cu2 N3 -160.92(9) .
N5 Cu1 Cu2 N7 -37.21(14) 5_766
N1 Cu1 Cu2 N7 70.69(17) 5_766
P2 Cu1 Cu2 N7 -154.30(11) 5_766
P1 Cu1 Cu2 N7 94.15(11) 5_766
N5 Cu1 Cu2 P1 -131.35(10) .
N1 Cu1 Cu2 P1 -23.45(14) .
P2 Cu1 Cu2 P1 111.55(4) .

loop_
_platon_squeeze_void_nr
_platon_squeeze_void_average_x
_platon_squeeze_void_average_y
_platon_squeeze_void_average_z
_platon_squeeze_void_volume
_platon_squeeze_void_count_electrons
_platon_squeeze_void_content
1 0.000 0.000 0.000 682 356 ' '
2 0.500 0.012 0.250 134 66 ' '
3 1.000 0.000 0.500 682 356 ' '
4 0.500 -0.012 0.750 134 65 ' '
5 0.500 0.500 0.000 682 356 ' '
6 0.500 0.500 0.500 682 356 ' '
7 1.000 0.488 0.750 134 65 ' '
8 1.000 0.512 0.250 134 66 ' '
